data_2003554
loop_
_publ_author_name
'Bruckmann, J.'
'Kr\"uger, C.'

_publ_section_title
;
 Tris(<i>n</i>-butyl)phosphine, Tris(<i>tert</i>-butyl)phosphine and
 Tris(trimethylsilyl)phosphine
;
_journal_issue 6
_journal_name_full 'Acta Crystallographica Section C'
_journal_page_first 1152
_journal_page_last 1155
_journal_paper_doi 10.1107/S0108270194014356
_journal_volume 51
_journal_year 1995
_chemical_formula_sum 'C12 H27 P'
_chemical_formula_weight 202.32
_space_group_crystal_system monoclinic
_space_group_IT_number 14
_space_group_name_Hall '-P 2yn'
_space_group_name_H-M_alt 'P 1 21/n 1'
_atom_type_scat_source IntTabIV
_cell_angle_alpha 90
_cell_angle_beta 111.36(1)
_cell_angle_gamma 90
_cell_formula_units_Z 4
_cell_length_a 9.219(1)
_cell_length_b 13.768(5)
_cell_length_c 11.133(2)
_cell_measurement_reflns_used 25
_cell_measurement_temperature 102
_cell_measurement_theta_max 16
_cell_measurement_theta_min 8
_cell_volume 1316.0(6)
_diffrn_measurement_device 'Enraf-Nonius CAD-4'
_diffrn_measurement_method \w/2\q
_diffrn_radiation_type MoK\a
_diffrn_radiation_wavelength 0.71073
_diffrn_reflns_av_R_equivalents 0.0071
_diffrn_reflns_limit_h_max 11
_diffrn_reflns_limit_h_min -11
_diffrn_reflns_limit_k_max 17
_diffrn_reflns_limit_k_min 0
_diffrn_reflns_limit_l_max 14
_diffrn_reflns_limit_l_min 0
_diffrn_reflns_number 3270
_diffrn_reflns_theta_max 27.4
_diffrn_standards_decay_% 6.9
_diffrn_standards_interval_time 30
_diffrn_standards_number 3
_exptl_absorpt_coefficient_mu 0.167
_exptl_absorpt_correction_type none
_exptl_crystal_colour colourless
_exptl_crystal_density_diffrn 1.02
_exptl_crystal_description cylindrical
_exptl_crystal_size_max 'Height 0.4'
_exptl_crystal_size_rad 0.1
_refine_diff_density_max 0.51
_refine_diff_density_min -0.29
_refine_ls_extinction_method none
_refine_ls_goodness_of_fit_obs 1.8
_refine_ls_hydrogen_treatment 'refall isotropically'
_refine_ls_number_parameters 226
_refine_ls_number_reflns 2412
_refine_ls_R_factor_obs 0.040
_refine_ls_shift/esd_max 0.05
_refine_ls_structure_factor_coef F
_refine_ls_weighting_details 'w = 1/\s^2^(F)'
_refine_ls_weighting_scheme calc
_refine_ls_wR_factor_obs 0.045
_reflns_number_observed 2412
_reflns_number_total 2973
_reflns_observed_criterion I>2\s(I)
_cod_data_source_file hr1046.cif
_cod_data_source_block hr1046b
_cod_depositor_comments
;
The following automatic conversions were performed:

'_refine_ls_weighting_scheme' value '1/\s^2^(F)' was changed to
'calc'. New tag '_refine_ls_weighting_details' was created. The value
of the new tag was set to 'w = 1/\s^2^(F)'.

Automatic conversion script
Id: cif_fix_values 3143 2015-03-26 13:38:13Z robertas 
;
_cod_original_sg_number 4
_cod_original_sg_symbol_Hall '-P 2yn'
_cod_original_sg_symbol_H-M 'P 21/n'
_cod_database_code 2003554

loop_
_symmetry_equiv_pos_as_xyz
x,y,z
-x+1/2,y+1/2,-z+1/2
-x,-y,-z
x-1/2,-y-1/2,z-1/2

loop_
_atom_site_label
_atom_site_fract_x
_atom_site_fract_y
_atom_site_fract_z
_atom_site_U_iso_or_equiv
P .2437(1) .2495(1) .4644(1) 0.015(1)
C(1) .4370(2) .2849(1) .4499(2) 0.023(1)
C(2) .4015(2) .3674(2) .3494(2) 0.032(1)
C(3) .4937(2) .1997(2) .3896(2) 0.032(1)
C(4) .5713(2) .3163(2) .5730(2) 0.029(1)
C(5) .2693(2) .1238(1) .5430(1) 0.019(1)
C(6) .1351(2) .1058(1) .5905(2) 0.025(1)
C(7) .4230(2) .1026(1) .6547(2) 0.024(1)
C(8) .2457(2) .0487(1) .4346(2) 0.028(1)
C(9) .2063(2) .3388(1) .5810(1) 0.019(1)
C(10) .2283(2) .4428(1) .5408(2) 0.029(1)
C(11) .0318(2) .3317(1) .5605(2) 0.025(1)
C(12) .3037(2) .3271(1) .7250(2) 0.023(1)
H(2a) .324(3) .349(2) .267(2) 0.040(6)
H(2b) .370(2) .426(2) .377(2) 0.029(5)
H(2c) .495(3) .379(2) .329(2) 0.044(6)
H(3a) .531(2) .146(2) .450(2) 0.035(6)
H(3b) .581(3) .227(2) .370(2) 0.043(6)
H(3c) .413(2) .179(1) .310(2) 0.033(5)
H(4a) .663(2) .330(1) .554(2) 0.036(6)
H(4b) .549(2) .376(2) .612(2) 0.030(5)
H(4c) .594(2) .269(1) .642(2) 0.030(5)
H(6a) .144(2) .142(1) .665(2) 0.020(5)
H(6b) .137(2) .038(2) .612(2) 0.033(5)
H(6c) .033(3) .119(2) .522(2) 0.040(6)
H(7a) .506(3) .100(2) .627(2) 0.041(6)
H(7b) .442(2) .148(1) .726(2) 0.022(5)
H(7c) .414(2) .039(2) .688(2) 0.037(6)
H(8a) .238(2) -.017(2) .470(2) 0.036(6)
H(8b) .322(2) .051(1) .399(2) 0.033(5)
H(8c) .149(3) .060(2) .362(2) 0.041(6)
H(10a) .169(2) .452(1) .448(2) 0.022(5)
H(10b) .190(2) .486(1) .589(2) 0.026(5)
H(10c) .336(2) .462(1) .558(2) 0.030(5)
H(11a) -.028(2) .340(1) .471(2) 0.030(5)
H(11b) -.001(2) .269(2) .589(2) 0.038(6)
H(11c) .001(2) .385(1) .610(2) 0.028(5)
H(12a) .285(2) .266(1) .760(2) 0.024(5)
H(12b) .413(2) .331(1) .744(2) 0.032(5)
H(12c) .275(2) .375(1) .772(2) 0.027(5)

loop_
_geom_angle_atom_site_label_1
_geom_angle_atom_site_label_2
_geom_angle_atom_site_label_3
_geom_angle
_geom_angle_publ_flag
C(9) P C(5) 107.10(10) yes
C(5) P C(1) 107.80(10) yes
C(4) C(1) C(2) 109.2(2) yes
C(3) C(1) C(2) 105.2(2) yes
C(2) C(1) P 106.90(10) yes
C(8) C(5) C(6) 105.10(10) yes
C(7) C(5) C(6) 108.20(10) yes
C(6) C(5) P 108.80(10) yes
C(12) C(9) C(10) 108.20(10) yes
C(11) C(9) C(10) 105.00(10) yes
C(10) C(9) P 109.00(10) yes
C(9) P C(1) 107.40(10) yes
C(4) C(1) C(3) 108.20(10) yes
C(4) C(1) P 118.00(10) yes
C(3) C(1) P 108.60(10) yes
C(8) C(5) C(7) 109.40(10) yes
C(8) C(5) P 106.90(10) yes
C(7) C(5) P 117.80(10) yes
C(12) C(9) C(11) 109.30(10) yes
C(12) C(9) P 117.40(10) yes
C(11) C(9) P 107.20(10) yes

loop_
_geom_bond_atom_site_label_1
_geom_bond_atom_site_label_2
_geom_bond_distance
_geom_bond_publ_flag
P C(1) 1.911(2) yes
P C(9) 1.908(2) yes
C(1) C(3) 1.534(3) yes
C(5) C(6) 1.534(2) yes
C(5) C(8) 1.544(3) yes
C(9) C(11) 1.544(2) yes
P C(5) 1.915(2) yes
C(1) C(2) 1.544(3) yes
C(1) C(4) 1.538(3) yes
C(5) C(7) 1.535(3) yes
C(9) C(10) 1.536(2) yes
C(9) C(12) 1.535(2) yes

loop_
_cod_changelog_entry_id
_cod_changelog_entry_author
_cod_changelog_entry_date
_cod_changelog_entry_text
1 'Gra\<zulis, Saulius' 2014-06-18T13:50:21+03:00
;
 Corrected the space group symbol after consulting the original paper,
 http://journals.iucr.org/c/issues/1995/06/00/hr1046/hr1046.pdf, and
 added symmetry operations for the specified group instead of the old
 ones. With these changes, all summary formulae match, and packing has
 no "holes".
;
2 'Vaitkus, Antanas' 2022-09-21T12:48:24+03:00
;
 Corrected the space group number by changing it from '4' to '14'.
;
